data_7132102
loop_
_publ_author_name
'Fang, Songlin'
'Zhong, Kaihui'
'Zeng, Shaogao'
'Hu, Xinwei'
'Sun, Ping-Hua'
'Ruan, Zhixiong'

_publ_section_title
;
 The Electrochemically Enabled \a-C(sp3)--H Azolation of Ketones
;
_journal_name_full 'Chemical Communications'
_journal_paper_doi 10.1039/D3CC02852F
_journal_year 2023
_chemical_formula_moiety 'C21 H16 N4 O'
_chemical_formula_sum 'C21 H16 N4 O'
_chemical_formula_weight 340.38
_chemical_name_systematic 3n
_space_group_crystal_system monoclinic
_space_group_IT_number 15
_space_group_name_Hall '-C 2yc'
_space_group_name_H-M_alt 'C 1 2/c 1'
_atom_sites_solution_hydrogens geom
_atom_sites_solution_primary direct
_audit_creation_date 2022-01-19
_audit_creation_method
;
Olex2 1.3
(compiled 2020.02.04 svn.rd84adfe8 for OlexSys, GUI svn.r6032)
;
_audit_update_record
;
2022-06-22 deposited with the CCDC.	2023-08-29 downloaded from the CCDC.
;
_cell_angle_alpha 90
_cell_angle_beta 103.904(14)
_cell_angle_gamma 90
_cell_formula_units_Z 8
_cell_length_a 32.257(5)
_cell_length_b 6.2874(5)
_cell_length_c 17.439(2)
_cell_measurement_reflns_used 2519
_cell_measurement_temperature 179.99(10)
_cell_measurement_theta_max 73.0730
_cell_measurement_theta_min 2.7970
_cell_volume 3433.2(7)
_computing_cell_refinement 'CrysAlisPro 1.171.38.43f (Rigaku OD, 2015)'
_computing_data_collection 'CrysAlisPro 1.171.38.43f (Rigaku OD, 2015)'
_computing_data_reduction 'CrysAlisPro 1.171.38.43f (Rigaku OD, 2015)'
_computing_molecular_graphics 'Olex2 1.3 (Dolomanov et al., 2009)'
_computing_publication_material 'Olex2 1.3 (Dolomanov et al., 2009)'
_computing_structure_refinement 'SHELXL 2014/7 (Sheldrick, 2015)'
_computing_structure_solution 'SHELXS  (Sheldrick, 2008)'
_diffrn_ambient_environment N~2~
_diffrn_ambient_temperature 179.99(10)
_diffrn_detector 'CCD plate'
_diffrn_detector_area_resol_mean 5.2684
_diffrn_detector_type AtlasS2
_diffrn_measured_fraction_theta_full 0.996
_diffrn_measured_fraction_theta_max 0.976
_diffrn_measurement_details
;
List of Runs (angles in degrees, time in seconds):

  # Type    Start    End  Width  t~exp~   \w     \q     \k     \f   Frames
#--------------------------------------------------------------------------
  1  \w    -63.00  33.00   1.00   10.00    --  -40.73  40.00  79.00   96
  2  \w    -33.00  -2.00   1.00   10.00    --  -40.73 125.00 150.00   31
  3  \w      1.00  61.00   1.00   10.00    --   40.73 -99.00 150.00   60
  4  \w     57.00  96.00   1.00   10.00    --   40.73-125.00  30.00   39
  5  \w     39.00  66.00   1.00    6.00    --  107.58 -45.00 150.00   27
  6  \w     89.00 116.00   1.00    6.00    --  107.58 -45.00 150.00   27
  7  \w     86.00 114.00   1.00    6.00    --  107.58 -45.00  30.00   28
  8  \w     82.00 107.00   1.00    6.00    --  107.58 -95.00 -60.00   25
  9  \w     45.00 119.00   1.00    6.00    --  107.58 -30.00   0.00   74
 10  \w     82.00 174.00   1.00    6.00    --  107.58  45.00 -60.00   92
 11  \w     90.00 115.00   1.00   10.00    --   40.73  38.00-180.00   25
 12  \w     37.00 136.00   1.00    6.00    --  107.58 -30.00 -90.00   99
 13  \w     90.00 117.00   1.00    6.00    --  107.58-125.00  90.00   27
 14  \w     42.00 133.00   1.00    6.00    --  107.58 -77.00   0.00   91
 15  \w     42.00 122.00   1.00    6.00    --  107.58-125.00-150.00   80
 16  \w     37.00 136.00   1.00    6.00    --  107.58 -77.00-150.00   99
 17  \w     33.00  60.00   1.00   10.00    --   40.73  38.00-180.00   27
 18  \w     23.00  80.00   1.00   10.00    --   40.73-125.00 -90.00   57
 19  \w     29.00 157.00   1.00    6.00    --  107.58 -15.00 120.00  128
 20  \w   -113.00 -16.00   1.00   10.00    --  -40.73 -38.00 -90.00   97
;
_diffrn_measurement_device 'four-circle diffractometer'
_diffrn_measurement_device_type 'SuperNova, Dual, Cu at zero, AtlasS2'
_diffrn_measurement_method '\w scans'
_diffrn_orient_matrix_type 'CrysAlisPro convention (1999,Acta A55,543-557)'
_diffrn_orient_matrix_UB_11 0.0153444000
_diffrn_orient_matrix_UB_12 -0.0128838000
_diffrn_orient_matrix_UB_13 -0.0770643000
_diffrn_orient_matrix_UB_21 0.0459636000
_diffrn_orient_matrix_UB_22 0.0498286000
_diffrn_orient_matrix_UB_23 0.0463581000
_diffrn_orient_matrix_UB_31 0.0086615000
_diffrn_orient_matrix_UB_32 -0.2394121000
_diffrn_orient_matrix_UB_33 0.0138527000
_diffrn_radiation_monochromator mirror
_diffrn_radiation_probe x-ray
_diffrn_radiation_type 'Cu K\a'
_diffrn_radiation_wavelength 1.54184
_diffrn_reflns_av_R_equivalents 0.0600
_diffrn_reflns_av_unetI/netI 0.0622
_diffrn_reflns_Laue_measured_fraction_full 0.996
_diffrn_reflns_Laue_measured_fraction_max 0.976
_diffrn_reflns_limit_h_max 39
_diffrn_reflns_limit_h_min -39
_diffrn_reflns_limit_k_max 6
_diffrn_reflns_limit_k_min -7
_diffrn_reflns_limit_l_max 21
_diffrn_reflns_limit_l_min -20
_diffrn_reflns_number 11406
_diffrn_reflns_point_group_measured_fraction_full 0.996
_diffrn_reflns_point_group_measured_fraction_max 0.976
_diffrn_reflns_theta_full 67.684
_diffrn_reflns_theta_max 74.070
_diffrn_reflns_theta_min 2.822
_diffrn_source 'micro-focus sealed X-ray tube'
_diffrn_source_type 'SuperNova (Cu) X-ray Source'
_exptl_absorpt_coefficient_mu 0.674
_exptl_absorpt_correction_T_max 1.00000
_exptl_absorpt_correction_T_min 0.80281
_exptl_absorpt_correction_type multi-scan
_exptl_absorpt_process_details
;
CrysAlisPro 1.171.38.43f (Rigaku Oxford Diffraction, 2015)
Empirical absorption correction using spherical harmonics,
 implemented in SCALE3 ABSPACK scaling algorithm.
;
_exptl_crystal_colour colourless
_exptl_crystal_colour_primary colourless
_exptl_crystal_density_diffrn 1.317
_exptl_crystal_description block
_exptl_crystal_F_000 1424
_exptl_crystal_size_max 0.14
_exptl_crystal_size_mid 0.12
_exptl_crystal_size_min 0.09
_refine_diff_density_max 0.320
_refine_diff_density_min -0.202
_refine_diff_density_rms 0.044
_refine_ls_extinction_coef 0.00048(7)
_refine_ls_extinction_expression Fc^*^=kFc[1+0.001xFc^2^\l^3^/sin(2\q)]^-1/4^
_refine_ls_extinction_method 'SHELXL-2014/7 (Sheldrick 2014'
_refine_ls_goodness_of_fit_ref 1.105
_refine_ls_hydrogen_treatment constr
_refine_ls_matrix_type full
_refine_ls_number_parameters 236
_refine_ls_number_reflns 3400
_refine_ls_number_restraints 0
_refine_ls_restrained_S_all 1.105
_refine_ls_R_factor_all 0.0947
_refine_ls_R_factor_gt 0.0555
_refine_ls_shift/su_max 0.000
_refine_ls_shift/su_mean 0.000
_refine_ls_structure_factor_coef Fsqd
_refine_ls_weighting_details 'w=1/[\s^2^(Fo^2^)+(0.0540P)^2^+0.8717P] where P=(Fo^2^+2Fc^2^)/3'
_refine_ls_weighting_scheme calc
_refine_ls_wR_factor_gt 0.1350
_refine_ls_wR_factor_ref 0.1543
_reflns_Friedel_coverage 0.000
_reflns_number_gt 2342
_reflns_number_total 3400
_reflns_threshold_expression 'I > 2\s(I)'
_cod_data_source_file d3cc02852f2.cif
_cod_data_source_block 184
_cod_original_cell_volume 3433.2(8)
_cod_database_code 7132102
_shelx_shelxl_version_number 2014/7
_shelx_space_group_comment
;
The symmetry employed for this shelxl refinement is uniquely defined
by the following loop, which should always be used as a source of
symmetry information in preference to the above space-group names.
They are only intended as comments.
;
_shelx_estimated_absorpt_t_max 0.942
_shelx_estimated_absorpt_t_min 0.911
_reflns_odcompleteness_completeness 100.00
_reflns_odcompleteness_iscentric 1
_reflns_odcompleteness_theta 66.97
_olex2_refinement_description
;
1. Fixed Uiso
 At 1.2 times of:
  All C(H) groups, All C(H,H) groups
2.a Secondary CH2 refined with riding coordinates:
 C14(H14A,H14B)
2.b Aromatic/amide H refined with riding coordinates:
 C12(H12), C19(H19), C8(H8), C20(H20), C9(H9), C10(H10), C16(H16), C1(H1),
 C17(H17), C5(H5), C18(H18), C2(H2), C4(H4), C3(H3)
;
_olex2_submission_special_instructions 'No special instructions were received'
_oxdiff_exptl_absorpt_empirical_details
;
Empirical correction (ABSPACK) includes:
- Absorption correction using spherical harmonics
- Frame scaling
;
_oxdiff_exptl_absorpt_empirical_full_max 1.602
_oxdiff_exptl_absorpt_empirical_full_min 0.487

loop_
_space_group_symop_operation_xyz
'x, y, z'
'-x, y, -z+1/2'
'x+1/2, y+1/2, z'
'-x+1/2, y+1/2, -z+1/2'
'-x, -y, -z'
'x, -y, z-1/2'
'-x+1/2, -y+1/2, -z'
'x+1/2, -y+1/2, z-1/2'

loop_
_atom_site_label
_atom_site_type_symbol
_atom_site_fract_x
_atom_site_fract_y
_atom_site_fract_z
_atom_site_U_iso_or_equiv
_atom_site_adp_type
_atom_site_occupancy
_atom_site_site_symmetry_order
_atom_site_calc_flag
_atom_site_refinement_flags_posn
_atom_site_refinement_flags_adp
_atom_site_refinement_flags_occupancy
_atom_site_disorder_assembly
_atom_site_disorder_group
O1 O 0.10668(6) 0.1583(3) 0.02987(11) 0.0565(5) Uani 1 1 d . . . . .
N2 N 0.17955(6) 0.2320(3) -0.01285(11) 0.0397(5) Uani 1 1 d . . . . .
N1 N 0.20954(6) 0.2154(3) 0.05388(11) 0.0400(5) Uani 1 1 d . . . . .
C7 C 0.05989(7) -0.4263(4) -0.14597(13) 0.0409(6) Uani 1 1 d . . . . .
N4 N 0.19874(7) 0.5495(3) 0.01179(12) 0.0482(5) Uani 1 1 d . . . . .
C12 C 0.08991(7) -0.2729(3) -0.11204(13) 0.0398(5) Uani 1 1 d . . . . .
H12 H 0.1157 -0.2657 -0.1269 0.048 Uiso 1 1 calc R U . . .
C13 C 0.11297(7) 0.0383(4) -0.02072(14) 0.0403(5) Uani 1 1 d . . . . .
C21 C 0.22133(7) 0.4180(3) 0.06779(13) 0.0370(5) Uani 1 1 d . . . . .
C19 C 0.30365(7) 0.7585(4) 0.20067(15) 0.0454(6) Uani 1 1 d . . . . .
H19 H 0.3143 0.8961 0.2021 0.054 Uiso 1 1 calc R U . . .
C8 C 0.02159(8) -0.4346(4) -0.12237(14) 0.0469(6) Uani 1 1 d . . . . .
H8 H 0.0012 -0.5362 -0.1443 0.056 Uiso 1 1 calc R U . . .
N3 N 0.17222(7) 0.4287(3) -0.03928(12) 0.0499(5) Uani 1 1 d . . . . .
C20 C 0.27085(7) 0.6959(4) 0.13791(14) 0.0414(6) Uani 1 1 d . . . . .
H20 H 0.2591 0.7919 0.0980 0.050 Uiso 1 1 calc R U . . .
C9 C 0.01345(8) -0.2941(4) -0.06693(15) 0.0520(7) Uani 1 1 d . . . . .
H9 H -0.0122 -0.3026 -0.0516 0.062 Uiso 1 1 calc R U . . .
C6 C 0.06805(8) -0.5725(4) -0.20794(14) 0.0446(6) Uani 1 1 d . . . . .
C15 C 0.25548(7) 0.4879(4) 0.13478(13) 0.0383(5) Uani 1 1 d . . . . .
C10 C 0.04302(8) -0.1415(4) -0.03417(15) 0.0478(6) Uani 1 1 d . . . . .
H10 H 0.0372 -0.0460 0.0026 0.057 Uiso 1 1 calc R U . . .
C11 C 0.08189(7) -0.1306(4) -0.05636(13) 0.0395(5) Uani 1 1 d . . . . .
C16 C 0.27283(7) 0.3476(4) 0.19574(15) 0.0453(6) Uani 1 1 d . . . . .
H16 H 0.2627 0.2088 0.1943 0.054 Uiso 1 1 calc R U . . .
C14 C 0.15374(7) 0.0545(4) -0.04995(14) 0.0421(6) Uani 1 1 d . . . . .
H14A H 0.1700 -0.0763 -0.0379 0.050 Uiso 1 1 calc R U . . .
H14B H 0.1465 0.0733 -0.1068 0.050 Uiso 1 1 calc R U . . .
C1 C 0.08907(8) -0.5017(5) -0.26367(15) 0.0516(7) Uani 1 1 d . . . . .
H1 H 0.0995 -0.3633 -0.2608 0.062 Uiso 1 1 calc R U . . .
C17 C 0.30502(8) 0.4147(4) 0.25835(15) 0.0502(7) Uani 1 1 d . . . . .
H17 H 0.3164 0.3209 0.2993 0.060 Uiso 1 1 calc R U . . .
C5 C 0.05287(8) -0.7792(4) -0.21280(16) 0.0525(7) Uani 1 1 d . . . . .
H5 H 0.0385 -0.8287 -0.1760 0.063 Uiso 1 1 calc R U . . .
C18 C 0.32055(8) 0.6200(4) 0.26074(15) 0.0491(6) Uani 1 1 d . . . . .
H18 H 0.3424 0.6640 0.3029 0.059 Uiso 1 1 calc R U . . .
C2 C 0.09474(9) -0.6346(5) -0.32371(17) 0.0633(8) Uani 1 1 d . . . . .
H2 H 0.1085 -0.5850 -0.3613 0.076 Uiso 1 1 calc R U . . .
C4 C 0.05899(10) -0.9129(4) -0.27257(18) 0.0635(8) Uani 1 1 d . . . . .
H4 H 0.0489 -1.0519 -0.2754 0.076 Uiso 1 1 calc R U . . .
C3 C 0.07986(10) -0.8406(5) -0.32745(19) 0.0676(9) Uani 1 1 d . . . . .
H3 H 0.0839 -0.9309 -0.3672 0.081 Uiso 1 1 calc R U . . .

loop_
_atom_site_aniso_label
_atom_site_aniso_U_11
_atom_site_aniso_U_22
_atom_site_aniso_U_33
_atom_site_aniso_U_23
_atom_site_aniso_U_13
_atom_site_aniso_U_12
O1 0.0568(11) 0.0564(11) 0.0620(12) -0.0190(9) 0.0255(9) -0.0117(9)
N2 0.0378(11) 0.0359(11) 0.0446(11) 0.0008(9) 0.0085(9) -0.0014(8)
N1 0.0384(11) 0.0362(11) 0.0441(11) 0.0014(9) 0.0074(8) -0.0012(8)
C7 0.0379(13) 0.0408(13) 0.0402(13) -0.0002(10) 0.0020(10) 0.0016(10)
N4 0.0479(12) 0.0384(11) 0.0538(13) 0.0046(10) 0.0034(10) -0.0027(9)
C12 0.0350(12) 0.0408(13) 0.0426(13) 0.0003(10) 0.0074(10) -0.0007(10)
C13 0.0401(13) 0.0400(13) 0.0407(13) -0.0012(10) 0.0097(10) 0.0001(10)
C21 0.0372(12) 0.0355(12) 0.0408(13) 0.0022(10) 0.0144(10) 0.0012(9)
C19 0.0390(13) 0.0373(13) 0.0602(16) -0.0059(11) 0.0129(11) -0.0032(10)
C8 0.0377(13) 0.0517(15) 0.0482(14) -0.0028(12) 0.0045(11) -0.0065(11)
N3 0.0516(13) 0.0388(12) 0.0538(13) 0.0060(10) 0.0018(10) -0.0032(9)
C20 0.0382(12) 0.0391(13) 0.0478(14) -0.0003(11) 0.0118(10) -0.0015(10)
C9 0.0396(14) 0.0653(17) 0.0524(16) -0.0044(13) 0.0135(11) -0.0075(12)
C6 0.0356(12) 0.0470(15) 0.0449(14) -0.0063(11) -0.0031(10) 0.0030(10)
C15 0.0349(12) 0.0377(12) 0.0443(13) 0.0003(10) 0.0136(10) -0.0002(9)
C10 0.0415(14) 0.0555(16) 0.0475(14) -0.0076(12) 0.0129(11) -0.0025(11)
C11 0.0369(12) 0.0410(13) 0.0397(13) -0.0019(10) 0.0074(10) -0.0005(10)
C16 0.0387(13) 0.0393(13) 0.0579(16) 0.0069(11) 0.0113(12) -0.0013(10)
C14 0.0384(13) 0.0382(13) 0.0488(14) -0.0056(11) 0.0086(10) -0.0027(10)
C1 0.0388(13) 0.0581(16) 0.0562(16) -0.0105(13) 0.0082(12) 0.0048(12)
C17 0.0365(13) 0.0566(16) 0.0546(15) 0.0122(13) 0.0054(11) -0.0008(11)
C5 0.0503(16) 0.0436(15) 0.0536(16) -0.0014(12) -0.0073(12) 0.0055(11)
C18 0.0361(13) 0.0574(16) 0.0520(15) -0.0035(12) 0.0073(11) -0.0013(11)
C2 0.0483(16) 0.078(2) 0.0615(18) -0.0164(16) 0.0096(14) 0.0126(14)
C4 0.0619(19) 0.0471(16) 0.067(2) -0.0133(14) -0.0122(15) 0.0110(13)
C3 0.0543(18) 0.074(2) 0.0643(19) -0.0247(16) -0.0055(15) 0.0249(15)

loop_
_atom_type_symbol
_atom_type_description
_atom_type_scat_dispersion_real
_atom_type_scat_dispersion_imag
_atom_type_scat_source
C C 0.0181 0.0091 'International Tables Vol C Tables 4.2.6.8 and 6.1.1.4'
H H 0.0000 0.0000 'International Tables Vol C Tables 4.2.6.8 and 6.1.1.4'
N N 0.0311 0.0180 'International Tables Vol C Tables 4.2.6.8 and 6.1.1.4'
O O 0.0492 0.0322 'International Tables Vol C Tables 4.2.6.8 and 6.1.1.4'

loop_
_geom_angle_atom_site_label_1
_geom_angle_atom_site_label_2
_geom_angle_atom_site_label_3
_geom_angle
_geom_angle_site_symmetry_1
_geom_angle_site_symmetry_3
_geom_angle_publ_flag
N1 N2 C14 123.44(18) . . ?
N3 N2 N1 114.28(18) . . ?
N3 N2 C14 122.00(19) . . ?
N2 N1 C21 101.56(17) . . ?
C12 C7 C6 120.6(2) . . ?
C8 C7 C12 118.4(2) . . ?
C8 C7 C6 121.0(2) . . ?
N3 N4 C21 106.60(18) . . ?
C7 C12 H12 119.5 . . ?
C11 C12 C7 121.0(2) . . ?
C11 C12 H12 119.5 . . ?
O1 C13 C11 122.2(2) . . ?
O1 C13 C14 120.7(2) . . ?
C11 C13 C14 117.15(19) . . ?
N1 C21 N4 111.8(2) . . ?
N1 C21 C15 123.9(2) . . ?
N4 C21 C15 124.3(2) . . ?
C20 C19 H19 119.6 . . ?
C18 C19 H19 119.6 . . ?
C18 C19 C20 120.8(2) . . ?
C7 C8 H8 119.5 . . ?
C9 C8 C7 120.9(2) . . ?
C9 C8 H8 119.5 . . ?
N4 N3 N2 105.72(19) . . ?
C19 C20 H20 120.2 . . ?
C19 C20 C15 119.6(2) . . ?
C15 C20 H20 120.2 . . ?
C8 C9 H9 119.8 . . ?
C10 C9 C8 120.5(2) . . ?
C10 C9 H9 119.8 . . ?
C1 C6 C7 120.8(2) . . ?
C5 C6 C7 120.2(2) . . ?
C5 C6 C1 119.0(2) . . ?
C20 C15 C21 120.3(2) . . ?
C16 C15 C21 120.4(2) . . ?
C16 C15 C20 119.4(2) . . ?
C9 C10 H10 120.1 . . ?
C9 C10 C11 119.8(2) . . ?
C11 C10 H10 120.1 . . ?
C12 C11 C13 122.1(2) . . ?
C12 C11 C10 119.4(2) . . ?
C10 C11 C13 118.5(2) . . ?
C15 C16 H16 120.0 . . ?
C17 C16 C15 119.9(2) . . ?
C17 C16 H16 120.0 . . ?
N2 C14 C13 110.58(18) . . ?
N2 C14 H14A 109.5 . . ?
N2 C14 H14B 109.5 . . ?
C13 C14 H14A 109.5 . . ?
C13 C14 H14B 109.5 . . ?
H14A C14 H14B 108.1 . . ?
C6 C1 H1 119.6 . . ?
C6 C1 C2 120.8(3) . . ?
C2 C1 H1 119.6 . . ?
C16 C17 H17 119.7 . . ?
C16 C17 C18 120.5(2) . . ?
C18 C17 H17 119.7 . . ?
C6 C5 H5 119.9 . . ?
C6 C5 C4 120.1(3) . . ?
C4 C5 H5 119.9 . . ?
C19 C18 C17 119.7(2) . . ?
C19 C18 H18 120.1 . . ?
C17 C18 H18 120.1 . . ?
C1 C2 H2 120.2 . . ?
C3 C2 C1 119.7(3) . . ?
C3 C2 H2 120.2 . . ?
C5 C4 H4 119.8 . . ?
C3 C4 C5 120.3(3) . . ?
C3 C4 H4 119.8 . . ?
C2 C3 H3 119.9 . . ?
C4 C3 C2 120.1(3) . . ?
C4 C3 H3 119.9 . . ?

loop_
_geom_bond_atom_site_label_1
_geom_bond_atom_site_label_2
_geom_bond_distance
_geom_bond_site_symmetry_2
_geom_bond_publ_flag
O1 C13 1.214(3) . ?
N2 N1 1.327(3) . ?
N2 N3 1.321(2) . ?
N2 C14 1.449(3) . ?
N1 C21 1.335(3) . ?
C7 C12 1.393(3) . ?
C7 C8 1.394(3) . ?
C7 C6 1.490(3) . ?
N4 C21 1.351(3) . ?
N4 N3 1.318(3) . ?
C12 H12 0.9300 . ?
C12 C11 1.390(3) . ?
C13 C11 1.490(3) . ?
C13 C14 1.524(3) . ?
C21 C15 1.467(3) . ?
C19 H19 0.9300 . ?
C19 C20 1.384(3) . ?
C19 C18 1.370(3) . ?
C8 H8 0.9300 . ?
C8 C9 1.381(3) . ?
C20 H20 0.9300 . ?
C20 C15 1.395(3) . ?
C9 H9 0.9300 . ?
C9 C10 1.376(3) . ?
C6 C1 1.385(4) . ?
C6 C5 1.384(3) . ?
C15 C16 1.391(3) . ?
C10 H10 0.9300 . ?
C10 C11 1.400(3) . ?
C16 H16 0.9300 . ?
C16 C17 1.380(3) . ?
C14 H14A 0.9700 . ?
C14 H14B 0.9700 . ?
C1 H1 0.9300 . ?
C1 C2 1.386(3) . ?
C17 H17 0.9300 . ?
C17 C18 1.382(3) . ?
C5 H5 0.9300 . ?
C5 C4 1.389(4) . ?
C18 H18 0.9300 . ?
C2 H2 0.9300 . ?
C2 C3 1.377(4) . ?
C4 H4 0.9300 . ?
C4 C3 1.373(4) . ?
C3 H3 0.9300 . ?

loop_
_geom_torsion_atom_site_label_1
_geom_torsion_atom_site_label_2
_geom_torsion_atom_site_label_3
_geom_torsion_atom_site_label_4
_geom_torsion
_geom_torsion_site_symmetry_1
_geom_torsion_site_symmetry_2
_geom_torsion_site_symmetry_3
_geom_torsion_site_symmetry_4
_geom_torsion_publ_flag
O1 C13 C11 C12 -177.5(2) . . . . ?
O1 C13 C11 C10 4.2(4) . . . . ?
O1 C13 C14 N2 -3.3(3) . . . . ?
N2 N1 C21 N4 0.7(2) . . . . ?
N2 N1 C21 C15 -177.8(2) . . . . ?
N1 N2 N3 N4 0.5(3) . . . . ?
N1 N2 C14 C13 91.0(2) . . . . ?
N1 C21 C15 C20 169.0(2) . . . . ?
N1 C21 C15 C16 -11.0(3) . . . . ?
C7 C12 C11 C13 -178.4(2) . . . . ?
C7 C12 C11 C10 -0.1(3) . . . . ?
C7 C8 C9 C10 0.4(4) . . . . ?
C7 C6 C1 C2 -176.7(2) . . . . ?
C7 C6 C5 C4 177.4(2) . . . . ?
N4 C21 C15 C20 -9.4(3) . . . . ?
N4 C21 C15 C16 170.6(2) . . . . ?
C12 C7 C8 C9 0.2(4) . . . . ?
C12 C7 C6 C1 -36.7(3) . . . . ?
C12 C7 C6 C5 146.3(2) . . . . ?
C21 N4 N3 N2 0.0(3) . . . . ?
C21 C15 C16 C17 179.8(2) . . . . ?
C19 C20 C15 C21 -178.7(2) . . . . ?
C19 C20 C15 C16 1.3(3) . . . . ?
C8 C7 C12 C11 -0.4(3) . . . . ?
C8 C7 C6 C1 141.2(2) . . . . ?
C8 C7 C6 C5 -35.8(3) . . . . ?
C8 C9 C10 C11 -0.9(4) . . . . ?
N3 N2 N1 C21 -0.7(2) . . . . ?
N3 N2 C14 C13 -82.5(3) . . . . ?
N3 N4 C21 N1 -0.5(3) . . . . ?
N3 N4 C21 C15 178.0(2) . . . . ?
C20 C19 C18 C17 0.7(4) . . . . ?
C20 C15 C16 C17 -0.2(3) . . . . ?
C9 C10 C11 C12 0.7(4) . . . . ?
C9 C10 C11 C13 179.1(2) . . . . ?
C6 C7 C12 C11 177.6(2) . . . . ?
C6 C7 C8 C9 -177.7(2) . . . . ?
C6 C1 C2 C3 -0.9(4) . . . . ?
C6 C5 C4 C3 -0.4(4) . . . . ?
C15 C16 C17 C18 -0.6(4) . . . . ?
C11 C13 C14 N2 177.12(19) . . . . ?
C16 C17 C18 C19 0.4(4) . . . . ?
C14 N2 N1 C21 -174.7(2) . . . . ?
C14 N2 N3 N4 174.5(2) . . . . ?
C14 C13 C11 C12 2.1(3) . . . . ?
C14 C13 C11 C10 -176.3(2) . . . . ?
C1 C6 C5 C4 0.4(3) . . . . ?
C1 C2 C3 C4 0.9(4) . . . . ?
C5 C6 C1 C2 0.3(4) . . . . ?
C5 C4 C3 C2 -0.2(4) . . . . ?
C18 C19 C20 C15 -1.5(4) . . . . ?
